data_1560580
loop_
_publ_author_name
'Zhu, Zheng'
'Meng, Xiang-min'
'Zhang, Dong-mei'
'Zhang, Xia'
'Wang, Mei'
'Jin, Fan'
'Fan, Yu-hua'

_publ_section_title
;
 Syntheses, structures and selective dye adsorption of five formic-based
 coordination polymers prepared by in-situ hydrolysis of N,
 N&#x2032;-dimethylformamide
;
_journal_name_full 'Journal of Solid State Chemistry'
_journal_page_first 109
_journal_page_last 118
_journal_paper_doi 10.1016/j.jssc.2017.01.027
_journal_volume 248
_journal_year 2017
_chemical_formula_sum 'C39 H33 N9 Ni2 O10'
_chemical_formula_weight 905.16
_space_group_IT_number 14
_space_group_name_Hall '-P 2ybc'
_space_group_name_H-M_alt 'P 1 21/c 1'
_symmetry_cell_setting monoclinic
_symmetry_space_group_name_H-M 'P 1 21/c 1'
_atom_sites_solution_hydrogens geom
_atom_sites_solution_primary direct
_atom_sites_solution_secondary difmap
_cell_angle_alpha 90.00
_cell_angle_beta 110.972(3)
_cell_angle_gamma 90.00
_cell_formula_units_Z 4
_cell_length_a 17.7959(18)
_cell_length_b 11.7270(12)
_cell_length_c 19.9861(19)
_cell_measurement_reflns_used 1326
_cell_measurement_temperature 298(2)
_cell_measurement_theta_max 25.957
_cell_measurement_theta_min 2.452
_cell_volume 3894.6(7)
_computing_cell_refinement 'Bruker SMART'
_computing_data_collection 'Bruker SMART'
_computing_data_reduction 'Bruker SHELXTL'
_computing_molecular_graphics 'Bruker SHELXTL'
_computing_publication_material 'Bruker SHELXTL'
_computing_structure_refinement 'SHELXL-97 (Sheldrick, 1997)'
_computing_structure_solution 'SHELXS-97 (Sheldrick, 1990)'
_diffrn_ambient_temperature 298(2)
_diffrn_measured_fraction_theta_full 0.996
_diffrn_measured_fraction_theta_max 0.996
_diffrn_measurement_device_type 'CCD area detector'
_diffrn_measurement_method 'phi and omega scans'
_diffrn_radiation_monochromator graphite
_diffrn_radiation_source 'fine-focus sealed tube'
_diffrn_radiation_type MoK\a
_diffrn_radiation_wavelength 0.71073
_diffrn_reflns_av_R_equivalents 0.0000
_diffrn_reflns_av_sigmaI/netI 0.1942
_diffrn_reflns_limit_h_max 20
_diffrn_reflns_limit_h_min -21
_diffrn_reflns_limit_k_max 13
_diffrn_reflns_limit_k_min -13
_diffrn_reflns_limit_l_max 23
_diffrn_reflns_limit_l_min -22
_diffrn_reflns_number 6848
_diffrn_reflns_theta_full 25.02
_diffrn_reflns_theta_max 25.02
_diffrn_reflns_theta_min 2.45
_exptl_absorpt_coefficient_mu 1.038
_exptl_absorpt_correction_T_max 0.9499
_exptl_absorpt_correction_T_min 0.8943
_exptl_absorpt_correction_type multi-scan
_exptl_absorpt_process_details sadabs
_exptl_crystal_colour moegi
_exptl_crystal_density_diffrn 1.544
_exptl_crystal_density_method 'not measured'
_exptl_crystal_description bulk
_exptl_crystal_F_000 1864
_exptl_crystal_size_max 0.11
_exptl_crystal_size_mid 0.08
_exptl_crystal_size_min 0.05
_refine_diff_density_max 2.269
_refine_diff_density_min -0.962
_refine_diff_density_rms 0.240
_refine_ls_extinction_method none
_refine_ls_goodness_of_fit_ref 1.385
_refine_ls_hydrogen_treatment mixed
_refine_ls_matrix_type full
_refine_ls_number_parameters 580
_refine_ls_number_reflns 6848
_refine_ls_number_restraints 3
_refine_ls_restrained_S_all 1.385
_refine_ls_R_factor_all 0.2123
_refine_ls_R_factor_gt 0.1368
_refine_ls_shift/su_max 0.001
_refine_ls_shift/su_mean 0.000
_refine_ls_structure_factor_coef Fsqd
_refine_ls_weighting_details 'calc w=1/[\s^2^(Fo^2^)+(0.0968P)^2^+0.0000P] where P=(Fo^2^+2Fc^2^)/3'
_refine_ls_weighting_scheme calc
_refine_ls_wR_factor_gt 0.3084
_refine_ls_wR_factor_ref 0.3326
_reflns_number_gt 3237
_reflns_number_total 6848
_reflns_threshold_expression >2sigma(I)
_cod_data_source_file JSSC-2017-248-109.cif
_cod_data_source_block 151210a
_cod_depositor_comments
;
The following automatic conversions were performed:

data item '_symmetry_cell_setting' value 'Monoclinic' was changed to
'monoclinic' in accordance with the built-in table derived from the
CIF Core dictionary named 'cif_core.dic' version 2.4.5 last updated
on 2014-11-21.

Automatic conversion script
Id: cif_fix_values 8369 2020-08-20 11:38:08Z andrius 
;
_cod_original_sg_symbol_H-M P2(1)/c
_cod_database_code 1560580

loop_
_symmetry_equiv_pos_as_xyz
'x, y, z'
'-x, y+1/2, -z+1/2'
'-x, -y, -z'
'x, -y-1/2, z-1/2'

loop_
_atom_site_label
_atom_site_type_symbol
_atom_site_fract_x
_atom_site_fract_y
_atom_site_fract_z
_atom_site_U_iso_or_equiv
_atom_site_adp_type
_atom_site_occupancy
_atom_site_symmetry_multiplicity
_atom_site_calc_flag
_atom_site_refinement_flags
_atom_site_disorder_assembly
_atom_site_disorder_group
Ni1 Ni 0.49543(6) 0.39238(9) 0.44768(5) 0.0272(3) Uani 1 1 d . . .
Ni2 Ni 0.48931(6) 0.32458(8) 0.74920(5) 0.0240(3) Uani 1 1 d U . .
N1 N 0.7408(4) 0.3576(6) 0.4841(4) 0.038(2) Uani 1 1 d . . .
N2 N 0.6169(4) 0.3732(6) 0.4773(4) 0.035(2) Uani 1 1 d . . .
N3 N 0.2452(4) 0.4181(6) 0.3781(4) 0.031(2) Uani 1 1 d . . .
N4 N 0.3757(4) 0.4118(6) 0.3966(4) 0.037(2) Uani 1 1 d . . .
N5 N 0.7418(4) 0.3336(6) 0.8129(4) 0.034(2) Uani 1 1 d . . .
N6 N 0.6131(4) 0.3428(5) 0.7948(4) 0.030(2) Uani 1 1 d . . .
N7 N 0.2385(4) 0.2742(6) 0.6918(4) 0.037(2) Uani 1 1 d . . .
N8 N 0.3664(4) 0.2956(6) 0.7025(4) 0.033(2) Uani 1 1 d . . .
N9 N 0.8731(12) 0.9738(15) 0.5183(10) 0.098(9) Uani 0.585(6) 1 d P A 1
N9' N 0.7933(16) 1.004(2) 0.5622(13) 0.086(10) Uani 0.415(6) 1 d P A 2
O1 O 0.4915(3) 0.4297(4) 0.5466(3) 0.0296(15) Uani 1 1 d . . .
O2 O 0.4897(3) 0.4041(4) 0.6557(3) 0.0295(15) Uani 1 1 d . . .
O3 O 0.4821(3) 0.2214(5) 0.4546(3) 0.0371(18) Uani 1 1 d . . .
O4 O 0.4880(3) 0.2427(5) 0.3484(3) 0.0359(17) Uani 1 1 d . . .
O5 O 0.4683(3) 0.4855(5) 0.7830(3) 0.0386(18) Uani 1 1 d . . .
O6 O 0.5101(3) 0.1716(4) 0.7082(3) 0.0311(12) Uani 1 1 d U . .
O7 O 0.8967(9) 1.0382(11) 0.5704(8) 0.083(6) Uani 0.585(6) 1 d P A 1
O8 O 0.8049(10) 0.9337(13) 0.5040(9) 0.091(6) Uani 0.585(6) 1 d P A 1
O9 O 0.9144(9) 0.9505(12) 0.4820(7) 0.079(5) Uani 0.585(6) 1 d P A 1
O7' O 0.8613(15) 1.0428(18) 0.5810(12) 0.083(9) Uani 0.415(6) 1 d P A 2
O8' O 0.7668(14) 0.946(2) 0.5084(13) 0.091(9) Uani 0.415(6) 1 d P A 2
O9' O 0.7529(13) 1.0192(16) 0.5999(10) 0.079(8) Uani 0.415(6) 1 d P A 2
O10 O 0.3525(5) 0.5892(8) 0.8458(5) 0.108(3) Uani 1 1 d . . .
H10C H 0.3800 0.5434 0.8309 0.129 Uiso 1 1 d R . .
H10D H 0.3213 0.5510 0.8610 0.129 Uiso 1 1 d R . .
C1 C 0.6672(5) 0.3973(8) 0.4453(5) 0.035(3) Uani 1 1 d . . .
H1 H 0.6541 0.4363 0.4021 0.043 Uiso 1 1 calc R . .
C2 C 0.6613(5) 0.3100(8) 0.5380(5) 0.042(3) Uani 1 1 d . . .
H2 H 0.6411 0.2778 0.5706 0.051 Uiso 1 1 calc R . .
C3 C 0.7375(5) 0.3036(8) 0.5413(5) 0.047(3) Uani 1 1 d . . .
H3 H 0.7800 0.2682 0.5768 0.056 Uiso 1 1 calc R . .
C4 C 0.8117(5) 0.3658(8) 0.4657(5) 0.040(3) Uani 1 1 d . . .
C5 C 0.8720(5) 0.2905(8) 0.4940(5) 0.047(3) Uani 1 1 d . . .
H5 H 0.8667 0.2331 0.5241 0.056 Uiso 1 1 calc R . .
C6 C 0.9448(5) 0.2986(8) 0.4779(5) 0.047(3) Uani 1 1 d . . .
H6 H 0.9850 0.2443 0.4964 0.057 Uiso 1 1 calc R . .
C7 C 0.9557(5) 0.3844(8) 0.4360(5) 0.039(3) Uani 1 1 d . . .
C8 C 0.8917(5) 0.4622(8) 0.4060(5) 0.050(3) Uani 1 1 d . . .
H8 H 0.8968 0.5202 0.3761 0.060 Uiso 1 1 calc R . .
C9 C 0.8197(6) 0.4527(9) 0.4210(5) 0.052(3) Uani 1 1 d . . .
H9 H 0.7780 0.5043 0.4010 0.062 Uiso 1 1 calc R . .
C10 C 0.3197(5) 0.3925(8) 0.4246(5) 0.036(3) Uani 1 1 d . . .
H10 H 0.3303 0.3646 0.4707 0.043 Uiso 1 1 calc R . .
C11 C 0.3323(5) 0.4490(8) 0.3265(5) 0.039(3) Uani 1 1 d . . .
H11 H 0.3543 0.4682 0.2923 0.046 Uiso 1 1 calc R . .
C12 C 0.2533(5) 0.4523(8) 0.3172(5) 0.040(3) Uani 1 1 d . . .
H12 H 0.2117 0.4745 0.2757 0.048 Uiso 1 1 calc R . .
C13 C 0.1734(5) 0.4076(8) 0.3915(5) 0.035(3) Uani 1 1 d . . .
C14 C 0.1647(5) 0.3249(8) 0.4375(5) 0.043(3) Uani 1 1 d . . .
H14 H 0.2065 0.2745 0.4600 0.051 Uiso 1 1 calc R . .
C15 C 0.0912(5) 0.3178(8) 0.4499(5) 0.040(3) Uani 1 1 d . . .
H15 H 0.0839 0.2588 0.4781 0.048 Uiso 1 1 calc R . .
C16 C 0.0302(5) 0.3964(7) 0.4213(5) 0.036(3) Uani 1 1 d . . .
C17 C 0.0409(5) 0.4765(8) 0.3775(5) 0.039(3) Uani 1 1 d . . .
H17 H 0.0001 0.5289 0.3562 0.046 Uiso 1 1 calc R . .
C18 C 0.1138(5) 0.4829(8) 0.3628(5) 0.043(3) Uani 1 1 d . . .
H18 H 0.1200 0.5400 0.3329 0.051 Uiso 1 1 calc R . .
C19 C 0.6673(5) 0.3025(7) 0.7710(5) 0.033(3) Uani 1 1 d . . .
H19 H 0.6557 0.2579 0.7300 0.039 Uiso 1 1 calc R . .
C20 C 0.6548(5) 0.4012(8) 0.8568(5) 0.041(3) Uani 1 1 d . . .
H20 H 0.6321 0.4380 0.8862 0.049 Uiso 1 1 calc R . .
C21 C 0.7358(5) 0.3961(8) 0.8680(5) 0.043(3) Uani 1 1 d . . .
H21 H 0.7777 0.4288 0.9055 0.052 Uiso 1 1 calc R . .
C22 C 0.8151(5) 0.3116(7) 0.7982(5) 0.035(3) Uani 1 1 d . . .
C23 C 0.8809(5) 0.3829(8) 0.8330(5) 0.034(2) Uani 1 1 d . . .
H23 H 0.8783 0.4384 0.8654 0.040 Uiso 1 1 calc R . .
C24 C 0.9515(5) 0.3669(8) 0.8169(5) 0.037(3) Uani 1 1 d . . .
H24 H 0.9967 0.4106 0.8409 0.045 Uiso 1 1 calc R . .
C25 C 0.9551(5) 0.2897(7) 0.7677(4) 0.031(2) Uani 1 1 d . . .
C26 C 0.8892(5) 0.2190(8) 0.7361(5) 0.040(3) Uani 1 1 d . . .
H26 H 0.8919 0.1619 0.7047 0.048 Uiso 1 1 calc R . .
C27 C 0.8196(5) 0.2331(8) 0.7509(5) 0.037(3) Uani 1 1 d . . .
H27 H 0.7752 0.1874 0.7276 0.044 Uiso 1 1 calc R . .
C28 C 0.3102(5) 0.3189(8) 0.7306(5) 0.037(3) Uani 1 1 d . . .
H28 H 0.3198 0.3611 0.7723 0.045 Uiso 1 1 calc R . .
C29 C 0.3256(5) 0.2347(8) 0.6421(5) 0.038(3) Uani 1 1 d . . .
H29 H 0.3479 0.2080 0.6095 0.045 Uiso 1 1 calc R . .
C30 C 0.2480(5) 0.2189(8) 0.6364(5) 0.041(3) Uani 1 1 d . . .
H30 H 0.2090 0.1778 0.6010 0.049 Uiso 1 1 calc R . .
C31 C 0.1673(5) 0.2800(8) 0.7114(4) 0.035(3) Uani 1 1 d . . .
C32 C 0.1648(5) 0.3482(8) 0.7664(5) 0.045(3) Uani 1 1 d . . .
H32 H 0.2090 0.3924 0.7924 0.054 Uiso 1 1 calc R . .
C33 C 0.0955(5) 0.3500(8) 0.7824(5) 0.045(3) Uani 1 1 d . . .
H33 H 0.0931 0.3998 0.8178 0.054 Uiso 1 1 calc R . .
C34 C 0.0294(5) 0.2815(8) 0.7485(4) 0.036(3) Uani 1 1 d . . .
C35 C 0.0349(5) 0.2156(8) 0.6951(5) 0.045(3) Uani 1 1 d . . .
H35 H -0.0089 0.1696 0.6706 0.054 Uiso 1 1 calc R . .
C36 C 0.1015(5) 0.2116(8) 0.6740(5) 0.043(3) Uani 1 1 d . . .
H36 H 0.1021 0.1652 0.6365 0.051 Uiso 1 1 calc R . .
C37 C 0.4895(5) 0.3707(7) 0.5989(4) 0.033(2) Uani 1 1 d . . .
H37 H 0.4876 0.2920 0.5926 0.039 Uiso 1 1 calc R . .
C38 C 0.4837(5) 0.1825(8) 0.3980(4) 0.031(2) Uani 1 1 d . . .
H38 H 0.4815 0.1038 0.3920 0.037 Uiso 1 1 calc R . .
C39 C 0.5043(5) 0.0771(6) 0.7329(4) 0.034(2) Uani 1 1 d U . .
H39 H 0.4779 0.0727 0.7655 0.041 Uiso 1 1 calc R . .

loop_
_atom_site_aniso_label
_atom_site_aniso_U_11
_atom_site_aniso_U_22
_atom_site_aniso_U_33
_atom_site_aniso_U_23
_atom_site_aniso_U_13
_atom_site_aniso_U_12
Ni1 0.0227(5) 0.0356(6) 0.0261(5) -0.0004(5) 0.0119(4) 0.0020(5)
Ni2 0.0253(5) 0.0205(4) 0.0286(5) -0.0032(4) 0.0125(4) -0.0008(5)
N1 0.025(3) 0.046(5) 0.047(4) 0.014(4) 0.018(3) 0.009(3)
N2 0.026(3) 0.039(4) 0.040(4) 0.003(4) 0.013(3) 0.005(3)
N3 0.027(3) 0.034(4) 0.035(4) 0.006(3) 0.013(3) -0.003(3)
N4 0.030(4) 0.040(4) 0.038(4) 0.000(4) 0.008(3) 0.004(3)
N5 0.027(3) 0.034(4) 0.040(4) 0.000(3) 0.012(3) 0.002(3)
N6 0.028(3) 0.026(4) 0.036(4) -0.005(3) 0.013(3) 0.003(3)
N7 0.026(4) 0.042(4) 0.044(4) -0.006(4) 0.013(3) -0.006(3)
N8 0.030(3) 0.036(4) 0.038(4) -0.001(3) 0.019(3) -0.004(3)
N9 0.098(16) 0.061(11) 0.093(14) 0.009(10) -0.018(12) -0.007(11)
N9' 0.09(2) 0.063(16) 0.082(17) 0.012(14) 0.009(15) 0.018(15)
O1 0.030(3) 0.034(3) 0.031(3) 0.007(2) 0.019(2) -0.005(3)
O2 0.033(3) 0.030(3) 0.029(3) -0.004(2) 0.015(2) 0.002(3)
O3 0.033(3) 0.039(3) 0.042(3) 0.003(3) 0.017(2) 0.003(3)
O4 0.028(3) 0.047(4) 0.034(3) -0.007(3) 0.012(2) 0.001(3)
O5 0.046(3) 0.030(3) 0.047(3) -0.007(3) 0.027(3) 0.004(3)
O6 0.036(3) 0.0240(11) 0.040(2) -0.0021(10) 0.022(2) 0.0012(17)
O7 0.095(11) 0.058(9) 0.087(10) 0.012(8) 0.022(9) 0.016(8)
O8 0.091(11) 0.077(10) 0.102(11) 0.011(9) 0.030(9) 0.012(9)
O9 0.090(10) 0.065(9) 0.073(9) 0.009(8) 0.018(8) 0.022(8)
O7' 0.095(17) 0.058(13) 0.087(15) 0.012(11) 0.022(13) 0.016(12)
O8' 0.091(17) 0.077(15) 0.102(17) 0.011(13) 0.030(14) 0.012(13)
O9' 0.090(15) 0.066(13) 0.073(13) 0.009(11) 0.018(11) 0.022(12)
O10 0.106(5) 0.120(8) 0.128(6) 0.033(6) 0.078(4) 0.044(5)
C1 0.028(4) 0.046(6) 0.037(4) 0.010(4) 0.017(3) 0.006(4)
C2 0.034(4) 0.052(6) 0.044(5) 0.013(5) 0.018(4) 0.003(5)
C3 0.032(5) 0.058(6) 0.052(5) 0.018(5) 0.018(4) 0.014(5)
C4 0.026(4) 0.046(6) 0.052(5) 0.014(5) 0.020(4) 0.006(4)
C5 0.034(5) 0.051(6) 0.056(6) 0.023(5) 0.017(4) 0.013(5)
C6 0.030(5) 0.051(6) 0.062(6) 0.023(5) 0.017(4) 0.018(5)
C7 0.026(4) 0.040(5) 0.053(5) 0.011(5) 0.019(4) 0.005(4)
C8 0.033(5) 0.054(6) 0.069(6) 0.027(5) 0.025(4) 0.010(5)
C9 0.036(5) 0.057(7) 0.062(6) 0.018(5) 0.018(5) 0.016(5)
C10 0.030(4) 0.043(5) 0.040(5) 0.009(4) 0.019(3) -0.001(4)
C11 0.032(5) 0.044(6) 0.034(5) 0.005(4) 0.005(4) -0.003(4)
C12 0.027(4) 0.049(6) 0.046(5) 0.013(4) 0.014(4) 0.005(4)
C13 0.025(4) 0.039(5) 0.041(5) 0.004(4) 0.011(4) 0.002(4)
C14 0.024(4) 0.047(6) 0.057(6) 0.015(5) 0.014(4) 0.008(4)
C15 0.026(4) 0.046(5) 0.054(5) 0.020(5) 0.019(4) 0.007(4)
C16 0.026(4) 0.037(5) 0.045(5) 0.002(5) 0.012(4) 0.000(4)
C17 0.026(4) 0.038(5) 0.053(5) 0.014(4) 0.016(4) 0.010(4)
C18 0.031(5) 0.044(6) 0.051(6) 0.012(5) 0.013(4) 0.004(5)
C19 0.031(4) 0.028(5) 0.041(5) -0.001(4) 0.014(4) -0.005(4)
C20 0.040(5) 0.040(6) 0.047(5) -0.005(5) 0.021(4) 0.005(5)
C21 0.036(5) 0.039(5) 0.052(6) -0.004(5) 0.013(4) 0.002(5)
C22 0.027(4) 0.037(5) 0.042(5) -0.001(4) 0.012(4) 0.001(4)
C23 0.025(4) 0.035(5) 0.044(5) -0.004(4) 0.016(3) 0.000(4)
C24 0.020(4) 0.042(6) 0.049(5) -0.007(4) 0.012(4) -0.004(4)
C25 0.024(4) 0.032(5) 0.040(5) -0.004(4) 0.015(3) 0.002(4)
C26 0.028(5) 0.041(5) 0.048(5) -0.008(5) 0.011(4) -0.002(4)
C27 0.023(4) 0.040(5) 0.048(5) -0.008(4) 0.013(4) -0.001(4)
C28 0.029(4) 0.041(5) 0.043(5) -0.009(4) 0.015(4) -0.007(4)
C29 0.033(5) 0.039(5) 0.041(5) -0.011(4) 0.012(4) -0.001(4)
C30 0.035(5) 0.050(6) 0.041(5) -0.009(4) 0.017(4) -0.006(5)
C31 0.027(4) 0.042(6) 0.037(5) -0.003(4) 0.015(4) -0.005(4)
C32 0.028(5) 0.056(6) 0.048(6) -0.015(5) 0.011(4) -0.008(5)
C33 0.030(5) 0.055(6) 0.050(6) -0.020(5) 0.013(4) -0.004(5)
C34 0.030(4) 0.042(5) 0.038(5) -0.002(4) 0.013(4) -0.007(4)
C35 0.032(5) 0.050(6) 0.053(6) -0.011(5) 0.015(4) -0.003(5)
C36 0.036(5) 0.052(6) 0.042(5) -0.007(5) 0.018(4) -0.007(5)
C37 0.029(4) 0.033(5) 0.038(4) -0.001(4) 0.013(3) 0.002(4)
C38 0.033(4) 0.035(5) 0.031(4) 0.003(4) 0.018(3) -0.003(4)
C39 0.039(5) 0.0211(7) 0.044(4) -0.0039(15) 0.018(4) 0.002(2)

loop_
_atom_type_symbol
_atom_type_description
_atom_type_scat_dispersion_real
_atom_type_scat_dispersion_imag
_atom_type_scat_source
C C 0.0033 0.0016 'International Tables Vol C Tables 4.2.6.8 and 6.1.1.4'
H H 0.0000 0.0000 'International Tables Vol C Tables 4.2.6.8 and 6.1.1.4'
N N 0.0061 0.0033 'International Tables Vol C Tables 4.2.6.8 and 6.1.1.4'
O O 0.0106 0.0060 'International Tables Vol C Tables 4.2.6.8 and 6.1.1.4'
Ni Ni 0.3393 1.1124 'International Tables Vol C Tables 4.2.6.8 and 6.1.1.4'

loop_
_geom_angle_atom_site_label_1
_geom_angle_atom_site_label_2
_geom_angle_atom_site_label_3
_geom_angle
_geom_angle_site_symmetry_1
_geom_angle_site_symmetry_3
N4 Ni1 O3 91.0(3) . .
N4 Ni1 N2 167.5(3) . .
O3 Ni1 N2 90.5(3) . .
N4 Ni1 O1 94.0(3) . .
O3 Ni1 O1 95.7(2) . .
N2 Ni1 O1 98.2(3) . .
N4 Ni1 O1 89.5(2) . 3_666
O3 Ni1 O1 172.8(2) . 3_666
N2 Ni1 O1 90.5(2) . 3_666
O1 Ni1 O1 77.1(2) . 3_666
O6 Ni2 N6 87.2(2) . .
O6 Ni2 N8 89.4(2) . .
N6 Ni2 N8 176.4(3) . .
O6 Ni2 O5 175.3(2) . .
N6 Ni2 O5 92.9(2) . .
N8 Ni2 O5 90.7(2) . .
O6 Ni2 O2 88.5(2) . .
N6 Ni2 O2 90.2(2) . .
N8 Ni2 O2 90.7(2) . .
O5 Ni2 O2 86.8(2) . .
O6 Ni2 O4 96.4(2) . 4_566
N6 Ni2 O4 89.6(2) . 4_566
N8 Ni2 O4 89.8(2) . 4_566
O5 Ni2 O4 88.3(2) . 4_566
O2 Ni2 O4 175.1(2) . 4_566
C3 N1 C1 109.2(8) . .
C3 N1 C4 124.5(7) . .
C1 N1 C4 126.3(8) . .
C1 N2 C2 105.4(7) . .
C1 N2 Ni1 132.6(6) . .
C2 N2 Ni1 121.4(6) . .
C12 N3 C10 107.1(7) . .
C12 N3 C13 127.1(7) . .
C10 N3 C13 125.8(7) . .
C10 N4 C11 104.3(7) . .
C10 N4 Ni1 125.7(6) . .
C11 N4 Ni1 130.0(7) . .
C19 N5 C21 107.8(8) . .
C19 N5 C22 125.6(7) . .
C21 N5 C22 126.5(7) . .
C19 N6 C20 106.1(7) . .
C19 N6 Ni2 127.6(5) . .
C20 N6 Ni2 126.4(6) . .
C28 N7 C30 106.9(8) . .
C28 N7 C31 124.5(8) . .
C30 N7 C31 128.5(7) . .
C28 N8 C29 103.7(7) . .
C28 N8 Ni2 127.1(5) . .
C29 N8 Ni2 128.6(6) . .
O7 N9 O9 123(2) . .
O7 N9 O8 116(2) . .
O9 N9 O8 121.4(18) . .
O8' N9' O7' 121(3) . .
O8' N9' O9' 120(3) . .
O7' N9' O9' 120(3) . .
C37 O1 Ni1 134.5(5) . .
C37 O1 Ni1 122.3(5) . 3_666
Ni1 O1 Ni1 102.9(2) . 3_666
C37 O2 Ni2 134.4(6) . .
C38 O3 Ni1 105.2(5) . .
C38 O4 Ni2 123.6(5) . 4_565
C39 O5 Ni2 123.8(6) 2_656 .
C39 O6 Ni2 124.7(6) . .
H10C O10 H10D 108.9 . .
N2 C1 N1 109.9(8) . .
N2 C1 H1 125.1 . .
N1 C1 H1 125.1 . .
C3 C2 N2 108.7(9) . .
C3 C2 H2 125.6 . .
N2 C2 H2 125.6 . .
N1 C3 C2 106.7(8) . .
N1 C3 H3 126.6 . .
C2 C3 H3 126.6 . .
C5 C4 C9 119.9(9) . .
C5 C4 N1 119.2(9) . .
C9 C4 N1 120.9(8) . .
C4 C5 C6 120.4(9) . .
C4 C5 H5 119.8 . .
C6 C5 H5 119.8 . .
C7 C6 C5 121.3(8) . .
C7 C6 H6 119.3 . .
C5 C6 H6 119.3 . .
C6 C7 C8 117.8(9) . .
C6 C7 C16 122.1(8) . 1_655
C8 C7 C16 120.1(9) . 1_655
C7 C8 C9 120.6(9) . .
C7 C8 H8 119.7 . .
C9 C8 H8 119.7 . .
C4 C9 C8 120.0(9) . .
C4 C9 H9 120.0 . .
C8 C9 H9 120.0 . .
N4 C10 N3 111.8(8) . .
N4 C10 H10 124.1 . .
N3 C10 H10 124.1 . .
C12 C11 N4 108.6(9) . .
C12 C11 H11 125.7 . .
N4 C11 H11 125.7 . .
N3 C12 C11 108.2(7) . .
N3 C12 H12 125.9 . .
C11 C12 H12 125.9 . .
C18 C13 C14 119.1(9) . .
C18 C13 N3 119.7(9) . .
C14 C13 N3 121.1(8) . .
C13 C14 C15 119.2(8) . .
C13 C14 H14 120.4 . .
C15 C14 H14 120.4 . .
C16 C15 C14 121.7(9) . .
C16 C15 H15 119.1 . .
C14 C15 H15 119.1 . .
C17 C16 C15 117.5(9) . .
C17 C16 C7 123.3(8) . 1_455
C15 C16 C7 119.2(8) . 1_455
C16 C17 C18 121.4(8) . .
C16 C17 H17 119.3 . .
C18 C17 H17 119.3 . .
C13 C18 C17 120.9(9) . .
C13 C18 H18 119.6 . .
C17 C18 H18 119.6 . .
N6 C19 N5 111.6(8) . .
N6 C19 H19 124.2 . .
N5 C19 H19 124.2 . .
N6 C20 C21 108.7(9) . .
N6 C20 H20 125.6 . .
C21 C20 H20 125.6 . .
N5 C21 C20 105.8(7) . .
N5 C21 H21 127.1 . .
C20 C21 H21 127.1 . .
C27 C22 C23 120.5(9) . .
C27 C22 N5 123.1(7) . .
C23 C22 N5 116.2(8) . .
C22 C23 C24 117.3(8) . .
C22 C23 H23 121.4 . .
C24 C23 H23 121.4 . .
C25 C24 C23 122.1(8) . .
C25 C24 H24 119.0 . .
C23 C24 H24 119.0 . .
C24 C25 C26 118.4(9) . .
C24 C25 C34 120.2(7) . 1_655
C26 C25 C34 121.4(8) . 1_655
C27 C26 C25 120.4(9) . .
C27 C26 H26 119.8 . .
C25 C26 H26 119.8 . .
C22 C27 C26 121.1(8) . .
C22 C27 H27 119.5 . .
C26 C27 H27 119.5 . .
N8 C28 N7 112.1(8) . .
N8 C28 H28 123.9 . .
N7 C28 H28 123.9 . .
C30 C29 N8 110.3(9) . .
C30 C29 H29 124.8 . .
N8 C29 H29 124.8 . .
N7 C30 C29 106.8(8) . .
N7 C30 H30 126.6 . .
C29 C30 H30 126.6 . .
C32 C31 C36 120.2(9) . .
C32 C31 N7 121.5(7) . .
C36 C31 N7 118.3(8) . .
C31 C32 C33 118.8(8) . .
C31 C32 H32 120.6 . .
C33 C32 H32 120.6 . .
C32 C33 C34 123.5(9) . .
C32 C33 H33 118.3 . .
C34 C33 H33 118.3 . .
C35 C34 C33 115.4(9) . .
C35 C34 C25 123.9(8) . 1_455
C33 C34 C25 120.6(8) . 1_455
C34 C35 C36 124.7(9) . .
C34 C35 H35 117.7 . .
C36 C35 H35 117.7 . .
C35 C36 C31 117.4(9) . .
C35 C36 H36 121.3 . .
C31 C36 H36 121.3 . .
O2 C37 O1 127.7(8) . .
O2 C37 H37 116.1 . .
O1 C37 H37 116.1 . .
O3 C38 O4 123.5(8) . .
O3 C38 H38 118.2 . .
O4 C38 H38 118.2 . .
O6 C39 O5 124.4(9) . 2_646
O6 C39 H39 117.8 . .
O5 C39 H39 117.8 2_646 .

loop_
_geom_bond_atom_site_label_1
_geom_bond_atom_site_label_2
_geom_bond_distance
_geom_bond_site_symmetry_2
Ni1 N4 2.020(7) .
Ni1 O3 2.030(6) .
Ni1 N2 2.039(7) .
Ni1 O1 2.050(5) .
Ni1 O1 2.098(5) 3_666
Ni2 O6 2.060(5) .
Ni2 N6 2.072(6) .
Ni2 N8 2.076(6) .
Ni2 O5 2.083(6) .
Ni2 O2 2.092(5) .
Ni2 O4 2.141(6) 4_566
N1 C3 1.325(12) .
N1 C1 1.344(10) .
N1 C4 1.439(12) .
N2 C1 1.303(12) .
N2 C2 1.400(11) .
N3 C12 1.337(12) .
N3 C10 1.353(10) .
N3 C13 1.401(12) .
N4 C10 1.325(12) .
N4 C11 1.405(11) .
N5 C19 1.341(10) .
N5 C21 1.359(12) .
N5 C22 1.459(12) .
N6 C19 1.307(12) .
N6 C20 1.377(10) .
N7 C28 1.340(10) .
N7 C30 1.346(12) .
N7 C31 1.456(12) .
N8 C28 1.340(12) .
N8 C29 1.367(10) .
N9 O7 1.23(2) .
N9 O9 1.23(3) .
N9 O8 1.24(3) .
N9' O8' 1.22(3) .
N9' O7' 1.22(3) .
N9' O9' 1.23(4) .
O1 C37 1.264(10) .
O1 Ni1 2.098(5) 3_666
O2 C37 1.199(10) .
O3 C38 1.229(10) .
O4 C38 1.242(10) .
O4 Ni2 2.141(6) 4_565
O5 C39 1.266(10) 2_656
O6 C39 1.234(9) .
O10 H10C 0.8500 .
O10 H10D 0.8500 .
C1 H1 0.9300 .
C2 C3 1.335(13) .
C2 H2 0.9300 .
C3 H3 0.9300 .
C4 C5 1.347(12) .
C4 C9 1.396(14) .
C5 C6 1.446(14) .
C5 H5 0.9300 .
C6 C7 1.366(13) .
C6 H6 0.9300 .
C7 C8 1.415(12) .
C7 C16 1.464(13) 1_655
C8 C9 1.421(15) .
C8 H8 0.9300 .
C9 H9 0.9300 .
C10 H10 0.9300 .
C11 C12 1.351(13) .
C11 H11 0.9300 .
C12 H12 0.9300 .
C13 C18 1.341(12) .
C13 C14 1.383(13) .
C14 C15 1.418(13) .
C14 H14 0.9300 .
C15 C16 1.383(11) .
C15 H15 0.9300 .
C16 C17 1.344(13) .
C16 C7 1.464(13) 1_455
C17 C18 1.432(13) .
C17 H17 0.9300 .
C18 H18 0.9300 .
C19 H19 0.9300 .
C20 C21 1.378(13) .
C20 H20 0.9300 .
C21 H21 0.9300 .
C22 C27 1.343(13) .
C22 C23 1.404(11) .
C23 C24 1.415(13) .
C23 H23 0.9300 .
C24 C25 1.355(12) .
C24 H24 0.9300 .
C25 C26 1.390(11) .
C25 C34 1.505(13) 1_655
C26 C27 1.382(13) .
C26 H26 0.9300 .
C27 H27 0.9300 .
C28 H28 0.9300 .
C29 C30 1.357(13) .
C29 H29 0.9300 .
C30 H30 0.9300 .
C31 C32 1.373(13) .
C31 C36 1.394(12) .
C32 C33 1.381(14) .
C32 H32 0.9300 .
C33 C34 1.385(12) .
C33 H33 0.9300 .
C34 C35 1.350(13) .
C34 C25 1.505(13) 1_455
C35 C36 1.394(14) .
C35 H35 0.9300 .
C36 H36 0.9300 .
C37 H37 0.9300 .
C38 H38 0.9300 .
C39 O5 1.266(10) 2_646
C39 H39 0.9300 .

loop_
_geom_torsion_atom_site_label_1
_geom_torsion_atom_site_label_2
_geom_torsion_atom_site_label_3
_geom_torsion_atom_site_label_4
_geom_torsion
_geom_torsion_site_symmetry_1
_geom_torsion_site_symmetry_2
_geom_torsion_site_symmetry_3
_geom_torsion_site_symmetry_4
N4 Ni1 N2 C1 22.0(19) . . . .
O3 Ni1 N2 C1 119.2(8) . . . .
O1 Ni1 N2 C1 -144.9(8) . . . .
O1 Ni1 N2 C1 -67.9(8) 3_666 . . .
N4 Ni1 N2 C2 -147.7(12) . . . .
O3 Ni1 N2 C2 -50.5(7) . . . .
O1 Ni1 N2 C2 45.4(7) . . . .
O1 Ni1 N2 C2 122.4(7) 3_666 . . .
O3 Ni1 N4 C10 65.8(7) . . . .
N2 Ni1 N4 C10 162.9(12) . . . .
O1 Ni1 N4 C10 -30.0(7) . . . .
O1 Ni1 N4 C10 -107.0(7) 3_666 . . .
O3 Ni1 N4 C11 -115.3(7) . . . .
N2 Ni1 N4 C11 -18.2(18) . . . .
O1 Ni1 N4 C11 148.9(7) . . . .
O1 Ni1 N4 C11 71.9(7) 3_666 . . .
O6 Ni2 N6 C19 29.3(7) . . . .
N8 Ni2 N6 C19 45(5) . . . .
O5 Ni2 N6 C19 -146.0(7) . . . .
O2 Ni2 N6 C19 -59.2(7) . . . .
O4 Ni2 N6 C19 125.6(7) 4_566 . . .
O6 Ni2 N6 C20 -151.2(7) . . . .
N8 Ni2 N6 C20 -136(4) . . . .
O5 Ni2 N6 C20 33.5(7) . . . .
O2 Ni2 N6 C20 120.3(7) . . . .
O4 Ni2 N6 C20 -54.8(7) 4_566 . . .
O6 Ni2 N8 C28 140.9(7) . . . .
N6 Ni2 N8 C28 125(4) . . . .
O5 Ni2 N8 C28 -43.8(7) . . . .
O2 Ni2 N8 C28 -130.6(7) . . . .
O4 Ni2 N8 C28 44.5(7) 4_566 . . .
O6 Ni2 N8 C29 -28.8(7) . . . .
N6 Ni2 N8 C29 -44(5) . . . .
O5 Ni2 N8 C29 146.5(7) . . . .
O2 Ni2 N8 C29 59.7(7) . . . .
O4 Ni2 N8 C29 -125.1(7) 4_566 . . .
N4 Ni1 O1 C37 97.6(7) . . . .
O3 Ni1 O1 C37 6.1(7) . . . .
N2 Ni1 O1 C37 -85.2(7) . . . .
O1 Ni1 O1 C37 -173.8(8) 3_666 . . .
N4 Ni1 O1 Ni1 -88.6(3) . . . 3_666
O3 Ni1 O1 Ni1 180.0(2) . . . 3_666
N2 Ni1 O1 Ni1 88.6(3) . . . 3_666
O1 Ni1 O1 Ni1 0.0 3_666 . . 3_666
O6 Ni2 O2 C37 10.0(7) . . . .
N6 Ni2 O2 C37 97.2(8) . . . .
N8 Ni2 O2 C37 -79.3(8) . . . .
O5 Ni2 O2 C37 -169.9(8) . . . .
O4 Ni2 O2 C37 -175(2) 4_566 . . .
N4 Ni1 O3 C38 86.4(5) . . . .
N2 Ni1 O3 C38 -81.2(5) . . . .
O1 Ni1 O3 C38 -179.5(5) . . . .
O1 Ni1 O3 C38 -179(88) 3_666 . . .
O6 Ni2 O5 C39 -33(3) . . . 2_656
N6 Ni2 O5 C39 57.2(6) . . . 2_656
N8 Ni2 O5 C39 -123.5(6) . . . 2_656
O2 Ni2 O5 C39 -32.9(6) . . . 2_656
O4 Ni2 O5 C39 146.7(6) 4_566 . . 2_656
N6 Ni2 O6 C39 102.2(6) . . . .
N8 Ni2 O6 C39 -76.8(6) . . . .
O5 Ni2 O6 C39 -167(2) . . . .
O2 Ni2 O6 C39 -167.5(6) . . . .
O4 Ni2 O6 C39 12.9(6) 4_566 . . .
C2 N2 C1 N1 -2.8(10) . . . .
Ni1 N2 C1 N1 -173.7(6) . . . .
C3 N1 C1 N2 1.9(10) . . . .
C4 N1 C1 N2 178.8(8) . . . .
C1 N2 C2 C3 2.8(10) . . . .
Ni1 N2 C2 C3 174.9(6) . . . .
C1 N1 C3 C2 0.0(11) . . . .
C4 N1 C3 C2 -177.1(8) . . . .
N2 C2 C3 N1 -1.7(11) . . . .
C3 N1 C4 C5 20.0(13) . . . .
C1 N1 C4 C5 -156.6(9) . . . .
C3 N1 C4 C9 -158.0(9) . . . .
C1 N1 C4 C9 25.5(13) . . . .
C9 C4 C5 C6 -0.5(14) . . . .
N1 C4 C5 C6 -178.5(8) . . . .
C4 C5 C6 C7 2.4(14) . . . .
C5 C6 C7 C8 -3.0(14) . . . .
C5 C6 C7 C16 177.6(8) . . . 1_655
C6 C7 C8 C9 1.8(14) . . . .
C16 C7 C8 C9 -178.8(9) 1_655 . . .
C5 C4 C9 C8 -0.6(14) . . . .
N1 C4 C9 C8 177.3(8) . . . .
C7 C8 C9 C4 0.0(15) . . . .
C11 N4 C10 N3 -1.9(10) . . . .
Ni1 N4 C10 N3 177.2(5) . . . .
C12 N3 C10 N4 1.7(10) . . . .
C13 N3 C10 N4 -179.8(8) . . . .
C10 N4 C11 C12 1.4(10) . . . .
Ni1 N4 C11 C12 -177.7(6) . . . .
C10 N3 C12 C11 -0.8(10) . . . .
C13 N3 C12 C11 -179.2(8) . . . .
N4 C11 C12 N3 -0.4(10) . . . .
C12 N3 C13 C18 -36.2(13) . . . .
C10 N3 C13 C18 145.6(9) . . . .
C12 N3 C13 C14 147.8(9) . . . .
C10 N3 C13 C14 -30.4(13) . . . .
C18 C13 C14 C15 3.5(13) . . . .
N3 C13 C14 C15 179.5(8) . . . .
C13 C14 C15 C16 -4.6(14) . . . .
C14 C15 C16 C17 3.8(13) . . . .
C14 C15 C16 C7 179.9(8) . . . 1_455
C15 C16 C17 C18 -2.0(13) . . . .
C7 C16 C17 C18 -177.9(8) 1_455 . . .
C14 C13 C18 C17 -1.8(14) . . . .
N3 C13 C18 C17 -177.9(8) . . . .
C16 C17 C18 C13 1.1(14) . . . .
C20 N6 C19 N5 -1.5(10) . . . .
Ni2 N6 C19 N5 178.2(5) . . . .
C21 N5 C19 N6 1.1(10) . . . .
C22 N5 C19 N6 -174.3(7) . . . .
C19 N6 C20 C21 1.3(10) . . . .
Ni2 N6 C20 C21 -178.4(6) . . . .
C19 N5 C21 C20 -0.2(10) . . . .
C22 N5 C21 C20 175.1(8) . . . .
N6 C20 C21 N5 -0.6(10) . . . .
C19 N5 C22 C27 -17.7(13) . . . .
C21 N5 C22 C27 167.8(9) . . . .
C19 N5 C22 C23 158.1(8) . . . .
C21 N5 C22 C23 -16.4(12) . . . .
C27 C22 C23 C24 -1.0(13) . . . .
N5 C22 C23 C24 -177.0(7) . . . .
C22 C23 C24 C25 2.9(13) . . . .
C23 C24 C25 C26 -4.6(13) . . . .
C23 C24 C25 C34 175.6(8) . . . 1_655
C24 C25 C26 C27 4.6(13) . . . .
C34 C25 C26 C27 -175.6(8) 1_655 . . .
C23 C22 C27 C26 1.1(14) . . . .
N5 C22 C27 C26 176.8(8) . . . .
C25 C26 C27 C22 -2.9(14) . . . .
C29 N8 C28 N7 1.2(10) . . . .
Ni2 N8 C28 N7 -170.5(6) . . . .
C30 N7 C28 N8 0.4(10) . . . .
C31 N7 C28 N8 176.4(7) . . . .
C28 N8 C29 C30 -2.3(10) . . . .
Ni2 N8 C29 C30 169.2(6) . . . .
C28 N7 C30 C29 -1.8(10) . . . .
C31 N7 C30 C29 -177.6(8) . . . .
N8 C29 C30 N7 2.6(10) . . . .
C28 N7 C31 C32 10.6(13) . . . .
C30 N7 C31 C32 -174.4(9) . . . .
C28 N7 C31 C36 -167.7(8) . . . .
C30 N7 C31 C36 7.3(13) . . . .
C36 C31 C32 C33 -1.8(14) . . . .
N7 C31 C32 C33 180.0(8) . . . .
C31 C32 C33 C34 3.8(14) . . . .
C32 C33 C34 C35 -3.4(14) . . . .
C32 C33 C34 C25 -178.8(9) . . . 1_455
C33 C34 C35 C36 1.2(14) . . . .
C25 C34 C35 C36 176.3(9) 1_455 . . .
C34 C35 C36 C31 0.6(14) . . . .
C32 C31 C36 C35 -0.3(13) . . . .
N7 C31 C36 C35 178.0(8) . . . .
Ni2 O2 C37 O1 -178.4(5) . . . .
Ni1 O1 C37 O2 177.6(6) . . . .
Ni1 O1 C37 O2 4.7(12) 3_666 . . .
Ni1 O3 C38 O4 -3.6(9) . . . .
Ni2 O4 C38 O3 -179.2(5) 4_565 . . .
Ni2 O6 C39 O5 -165.6(5) . . . 2_646
